data_7018655
loop_
_publ_author_name
'Clegg, Jack K.'
'Harrowfield, Jack'
'Kim, Yang'
'Lee, Young Hoon'
'Lehn, Jean-Marie'
'Lim, Woo Taik'
'Thu\'ery, Pierre'

_publ_section_title
;
 Chelation-controlled molecular morphology: aminal to imine
 rearrangements.
;
_journal_issue 15
_journal_name_full 'Dalton transactions (Cambridge, England : 2003)'
_journal_page_first 4335
_journal_page_last 4357
_journal_paper_doi 10.1039/c2dt12250b
_journal_volume 41
_journal_year 2012
_chemical_formula_moiety 'C23 H24 N6 O, H2 O'
_chemical_formula_sum 'C23 H26 N6 O2'
_chemical_formula_weight 418.50
_chemical_name_systematic
;
?
;
_space_group_IT_number 2
_symmetry_cell_setting triclinic
_symmetry_Int_Tables_number 2
_symmetry_space_group_name_Hall '-P 1'
_symmetry_space_group_name_H-M 'P -1'
_atom_sites_solution_hydrogens geom
_atom_sites_solution_primary direct
_atom_sites_solution_secondary difmap
_audit_creation_method SHELXL-97
_cell_angle_alpha 86.974(3)
_cell_angle_beta 66.316(3)
_cell_angle_gamma 82.209(3)
_cell_formula_units_Z 2
_cell_length_a 9.4950(4)
_cell_length_b 10.8560(5)
_cell_length_c 10.8600(5)
_cell_measurement_reflns_used 5676
_cell_measurement_temperature 150(2)
_cell_measurement_theta_max 29.78
_cell_measurement_theta_min 2.43
_cell_volume 1015.68(8)
_computing_cell_refinement 'SAINT (Bruker-Nonius, 2003)'
_computing_data_collection 'APEX (Bruker-Nonius, 2003)'
_computing_data_reduction 'SAINT (Bruker-Nonius, 2003), XPREP (Bruker-Nonius, 2003)'
_computing_molecular_graphics
;ORTEP-3 (Farrugia, 1997)
WINGX-32 (Farrugia, 1999)
;
_computing_publication_material 'enCIFer 1.1 (CCDC, 2005)'
_computing_structure_refinement 'SHELXL-97 (Sheldrick, 1997)'
_computing_structure_solution 'SIR97 (Altomare, et. al. 1999)'
_diffrn_ambient_temperature 150(2)
_diffrn_measured_fraction_theta_full 0.984
_diffrn_measured_fraction_theta_max 0.984
_diffrn_measurement_device_type APEXII-FR591
_diffrn_measurement_method \w+\f
_diffrn_radiation_monochromator graphite
_diffrn_radiation_source 'rotating anode'
_diffrn_radiation_type MoK\a
_diffrn_radiation_wavelength 0.71073
_diffrn_reflns_av_R_equivalents 0.0468
_diffrn_reflns_av_sigmaI/netI 0.0383
_diffrn_reflns_limit_h_max 13
_diffrn_reflns_limit_h_min -12
_diffrn_reflns_limit_k_max 15
_diffrn_reflns_limit_k_min -15
_diffrn_reflns_limit_l_max 15
_diffrn_reflns_limit_l_min -15
_diffrn_reflns_number 55430
_diffrn_reflns_theta_full 29.97
_diffrn_reflns_theta_max 29.97
_diffrn_reflns_theta_min 2.84
_diffrn_standards_decay_% 0
_diffrn_standards_interval_count 0
_diffrn_standards_interval_time 0
_diffrn_standards_number 0
_exptl_absorpt_coefficient_mu 0.091
_exptl_absorpt_correction_T_max 0.7460
_exptl_absorpt_correction_T_min 0.6964
_exptl_absorpt_correction_type multi-scan
_exptl_absorpt_process_details 'SADABS (Sheldrick, 2007)'
_exptl_crystal_colour colourless
_exptl_crystal_density_diffrn 1.368
_exptl_crystal_density_method 'not measured'
_exptl_crystal_description block
_exptl_crystal_F_000 444
_exptl_crystal_size_max 0.280
_exptl_crystal_size_mid 0.230
_exptl_crystal_size_min 0.20
_refine_diff_density_max 0.408
_refine_diff_density_min -0.245
_refine_diff_density_rms 0.049
_refine_ls_extinction_method none
_refine_ls_goodness_of_fit_ref 1.032
_refine_ls_hydrogen_treatment mixed
_refine_ls_matrix_type full
_refine_ls_number_parameters 294
_refine_ls_number_reflns 5815
_refine_ls_number_restraints 0
_refine_ls_restrained_S_all 1.032
_refine_ls_R_factor_all 0.0717
_refine_ls_R_factor_gt 0.0470
_refine_ls_shift/su_max 0.000
_refine_ls_shift/su_mean 0.000
_refine_ls_structure_factor_coef Fsqd
_refine_ls_weighting_details 'calc w=1/[\s^2^(Fo^2^)+(0.0626P)^2^+0.2416P] where P=(Fo^2^+2Fc^2^)/3'
_refine_ls_weighting_scheme calc
_refine_ls_wR_factor_gt 0.1149
_refine_ls_wR_factor_ref 0.1282
_reflns_number_gt 4215
_reflns_number_total 5815
_reflns_threshold_expression >2sigma(I)
_cod_data_source_file c2dt12250b.txt
_cod_data_source_block 4
_cod_original_sg_symbol_H-M P-1
_cod_database_code 7018655

loop_
_symmetry_equiv_pos_as_xyz
'x, y, z'
'-x, -y, -z'

loop_
_atom_site_label
_atom_site_type_symbol
_atom_site_fract_x
_atom_site_fract_y
_atom_site_fract_z
_atom_site_U_iso_or_equiv
_atom_site_adp_type
_atom_site_occupancy
_atom_site_symmetry_multiplicity
_atom_site_calc_flag
_atom_site_refinement_flags
_atom_site_disorder_assembly
_atom_site_disorder_group
C1 C 0.6873(3) 0.3584(2) 0.4518(2) 0.0131(5) Uiso 0.50 1 d P A 1
H1A H 0.5954 0.3198 0.4597 0.016 Uiso 0.50 1 calc PR A 1
H1B H 0.6745 0.4458 0.4231 0.016 Uiso 0.50 1 calc PR A 1
C1A C 0.7324(4) 0.3262(3) 0.4461(3) 0.0221(6) Uiso 0.50 1 d P A 2
H1A1 H 0.8211 0.2601 0.4092 0.027 Uiso 0.50 1 calc PR A 2
H1A2 H 0.6402 0.2974 0.4413 0.027 Uiso 0.50 1 calc PR A 2
C2 C 0.70172(14) 0.35391(11) 0.59000(11) 0.0181(2) Uani 1 1 d . . .
C3 C 0.70073(14) 0.22652(11) 0.65972(12) 0.0181(2) Uani 1 1 d . A .
H3A H 0.6111 0.1872 0.6631 0.022 Uiso 1 1 calc R . .
H3B H 0.7965 0.1717 0.6069 0.022 Uiso 1 1 calc R . .
C4 C 0.83948(14) 0.41368(11) 0.59045(11) 0.0176(2) Uani 1 1 d . A .
H4A H 0.9375 0.3619 0.5366 0.021 Uiso 1 1 calc R . .
H4B H 0.8409 0.4969 0.5483 0.021 Uiso 1 1 calc R . .
C5 C 0.55276(14) 0.43576(11) 0.67732(11) 0.0171(2) Uani 1 1 d . A .
H5A H 0.5503 0.5191 0.6359 0.021 Uiso 1 1 calc R . .
H5B H 0.4616 0.3984 0.6811 0.021 Uiso 1 1 calc R . .
C6 C 0.82358(14) 0.30113(10) 0.79353(12) 0.0164(2) Uani 1 1 d . A .
H6 H 0.8062 0.3151 0.8891 0.020 Uiso 1 1 calc R . .
C7 C 0.98017(14) 0.22043(11) 0.73028(12) 0.0192(2) Uani 1 1 d . . .
C8 C 1.11601(15) 0.27658(12) 0.67452(13) 0.0219(3) Uani 1 1 d . . .
H8 H 1.1117 0.3646 0.6700 0.026 Uiso 1 1 calc R . .
C11 C 1.12018(18) 0.02605(13) 0.69316(17) 0.0348(4) Uani 1 1 d . . .
H11 H 1.1224 -0.0617 0.7000 0.042 Uiso 1 1 calc R . .
C10 C 1.25973(17) 0.07387(13) 0.63536(15) 0.0305(3) Uani 1 1 d . . .
H10 H 1.3551 0.0205 0.6029 0.037 Uiso 1 1 calc R . .
C9 C 1.25716(16) 0.20156(13) 0.62594(14) 0.0272(3) Uani 1 1 d . . .
H9 H 1.3512 0.2375 0.5866 0.033 Uiso 1 1 calc R . .
C12 C 0.68088(13) 0.50206(10) 0.81029(11) 0.0139(2) Uani 1 1 d . A .
H12 H 0.6743 0.5012 0.9045 0.017 Uiso 1 1 calc R . .
C13 C 0.67933(14) 0.63804(10) 0.76620(11) 0.0161(2) Uani 1 1 d . . .
C14 C 0.81488(15) 0.69427(11) 0.72140(12) 0.0203(3) Uani 1 1 d . . .
H14 H 0.9108 0.6471 0.7112 0.024 Uiso 1 1 calc R . .
C15 C 0.80726(17) 0.82053(12) 0.69190(13) 0.0276(3) Uani 1 1 d . . .
H15 H 0.8980 0.8610 0.6609 0.033 Uiso 1 1 calc R . .
C16 C 0.66541(18) 0.88645(12) 0.70837(14) 0.0306(3) Uani 1 1 d . . .
H16 H 0.6569 0.9729 0.6891 0.037 Uiso 1 1 calc R . .
C17 C 0.53662(17) 0.82390(12) 0.75338(14) 0.0269(3) Uani 1 1 d . . .
H17 H 0.4396 0.8696 0.7645 0.032 Uiso 1 1 calc R . .
C18 C 0.54912(13) 0.32434(10) 0.87705(11) 0.0143(2) Uani 1 1 d . A .
H18 H 0.5557 0.3378 0.9649 0.017 Uiso 1 1 calc R . .
C19 C 0.40082(14) 0.26580(11) 0.91139(11) 0.0168(2) Uani 1 1 d . . .
C20 C 0.39921(15) 0.13887(12) 0.93718(12) 0.0222(3) Uani 1 1 d . . .
H20 H 0.4928 0.0862 0.9233 0.027 Uiso 1 1 calc R . .
C21 C 0.25849(17) 0.09029(13) 0.98368(14) 0.0296(3) Uani 1 1 d . . .
H21 H 0.2544 0.0042 1.0032 0.035 Uiso 1 1 calc R . .
C22 C 0.12509(17) 0.16914(14) 1.00091(14) 0.0301(3) Uani 1 1 d . . .
H22 H 0.0276 0.1384 1.0320 0.036 Uiso 1 1 calc R . .
C23 C 0.13651(15) 0.29420(13) 0.97190(13) 0.0265(3) Uani 1 1 d . . .
H23 H 0.0445 0.3480 0.9834 0.032 Uiso 1 1 calc R . .
N1 N 0.69104(11) 0.23964(9) 0.79810(10) 0.0155(2) Uani 1 1 d . . .
N2 N 0.82877(11) 0.42592(8) 0.72953(9) 0.0147(2) Uani 1 1 d . . .
N3 N 0.54363(11) 0.44873(8) 0.81577(9) 0.0144(2) Uani 1 1 d . . .
N4 N 0.98077(14) 0.09634(10) 0.74059(13) 0.0303(3) Uani 1 1 d . . .
N5 N 0.54107(13) 0.70141(9) 0.78248(10) 0.0209(2) Uani 1 1 d . . .
N6 N 0.27105(12) 0.34371(10) 0.92833(10) 0.0206(2) Uani 1 1 d . . .
O1 O 0.82455(19) 0.29246(15) 0.35464(15) 0.0176(3) Uani 0.50 1 d P A 1
H1O H 0.8167 0.2926 0.2803 0.026 Uiso 0.50 1 calc PR A 1
O1A O 0.7661(2) 0.43669(18) 0.37133(19) 0.0297(4) Uani 0.50 1 d P A 2
H2O H 0.7889 0.4223 0.2899 0.045 Uiso 0.50 1 calc PR A 2
O2 O 0.75986(12) 0.38844(10) 0.12922(9) 0.0260(2) Uani 1 1 d . . .
H3O H 0.750(2) 0.4691(17) 0.1099(18) 0.039 Uiso 1 1 d . . .
H4O H 0.664(2) 0.3675(16) 0.1547(17) 0.039 Uiso 1 1 d . . .

loop_
_atom_site_aniso_label
_atom_site_aniso_U_11
_atom_site_aniso_U_22
_atom_site_aniso_U_33
_atom_site_aniso_U_23
_atom_site_aniso_U_13
_atom_site_aniso_U_12
C2 0.0213(6) 0.0189(6) 0.0138(5) 0.0000(4) -0.0050(4) -0.0083(5)
C3 0.0175(6) 0.0151(5) 0.0192(6) -0.0035(4) -0.0035(4) -0.0044(4)
C4 0.0183(6) 0.0165(5) 0.0141(5) -0.0006(4) -0.0013(4) -0.0053(4)
C5 0.0200(6) 0.0159(5) 0.0185(6) 0.0040(4) -0.0102(5) -0.0052(4)
C6 0.0134(6) 0.0138(5) 0.0208(6) 0.0010(4) -0.0056(4) -0.0020(4)
C7 0.0149(6) 0.0171(6) 0.0247(6) -0.0007(5) -0.0073(5) -0.0002(4)
C8 0.0172(6) 0.0209(6) 0.0267(6) 0.0003(5) -0.0076(5) -0.0030(5)
C11 0.0274(8) 0.0192(7) 0.0551(10) -0.0033(6) -0.0154(7) 0.0047(5)
C10 0.0196(7) 0.0313(7) 0.0356(8) -0.0060(6) -0.0087(6) 0.0085(5)
C9 0.0156(7) 0.0347(7) 0.0294(7) -0.0008(6) -0.0070(5) -0.0034(5)
C12 0.0137(6) 0.0133(5) 0.0140(5) -0.0006(4) -0.0048(4) -0.0019(4)
C13 0.0210(6) 0.0137(5) 0.0132(5) -0.0012(4) -0.0062(4) -0.0019(4)
C14 0.0225(7) 0.0179(6) 0.0188(6) -0.0015(4) -0.0059(5) -0.0042(5)
C15 0.0344(8) 0.0200(6) 0.0258(7) 0.0005(5) -0.0068(6) -0.0122(5)
C16 0.0460(9) 0.0140(6) 0.0292(7) 0.0034(5) -0.0126(6) -0.0040(6)
C17 0.0326(8) 0.0166(6) 0.0304(7) 0.0009(5) -0.0138(6) 0.0039(5)
C18 0.0132(6) 0.0148(5) 0.0134(5) 0.0011(4) -0.0040(4) -0.0012(4)
C19 0.0142(6) 0.0214(6) 0.0129(5) 0.0004(4) -0.0030(4) -0.0042(4)
C20 0.0216(7) 0.0200(6) 0.0221(6) 0.0027(5) -0.0049(5) -0.0058(5)
C21 0.0319(8) 0.0282(7) 0.0279(7) 0.0041(5) -0.0077(6) -0.0164(6)
C22 0.0223(7) 0.0431(8) 0.0253(7) 0.0016(6) -0.0057(5) -0.0175(6)
C23 0.0148(7) 0.0390(8) 0.0246(6) -0.0017(5) -0.0060(5) -0.0050(5)
N1 0.0125(5) 0.0144(5) 0.0180(5) -0.0001(4) -0.0043(4) -0.0014(4)
N2 0.0143(5) 0.0128(4) 0.0151(5) -0.0008(3) -0.0038(4) -0.0014(3)
N3 0.0143(5) 0.0130(4) 0.0162(5) 0.0015(4) -0.0064(4) -0.0025(4)
N4 0.0210(6) 0.0169(5) 0.0496(8) -0.0004(5) -0.0113(5) 0.0002(4)
N5 0.0253(6) 0.0157(5) 0.0218(5) 0.0001(4) -0.0104(4) 0.0005(4)
N6 0.0138(5) 0.0264(5) 0.0198(5) -0.0005(4) -0.0048(4) -0.0027(4)
O1 0.0168(9) 0.0226(8) 0.0103(7) -0.0052(6) -0.0043(6) 0.0062(6)
O1A 0.0416(13) 0.0302(10) 0.0221(9) 0.0059(8) -0.0164(9) -0.0109(9)
O2 0.0192(5) 0.0329(5) 0.0241(5) -0.0028(4) -0.0087(4) 0.0037(4)

loop_
_atom_type_symbol
_atom_type_description
_atom_type_scat_dispersion_real
_atom_type_scat_dispersion_imag
_atom_type_scat_source
C C 0.0033 0.0016 'International Tables Vol C Tables 4.2.6.8 and 6.1.1.4'
H H 0.0000 0.0000 'International Tables Vol C Tables 4.2.6.8 and 6.1.1.4'
N N 0.0061 0.0033 'International Tables Vol C Tables 4.2.6.8 and 6.1.1.4'
O O 0.0106 0.0060 'International Tables Vol C Tables 4.2.6.8 and 6.1.1.4'

loop_
_geom_angle_atom_site_label_1
_geom_angle_atom_site_label_2
_geom_angle_atom_site_label_3
_geom_angle
O1 C1 C2 108.78(19)
O1 C1 H1A 109.9
C2 C1 H1A 109.9
O1 C1 H1B 109.9
C2 C1 H1B 109.9
H1A C1 H1B 108.3
O1A C1A C2 107.9(2)
O1A C1A H1A1 110.1
C2 C1A H1A1 110.1
O1A C1A H1A2 110.1
C2 C1A H1A2 110.1
H1A1 C1A H1A2 108.4
C1A C2 C5 119.96(16)
C1A C2 C4 108.16(14)
C5 C2 C4 107.42(9)
C1A C2 C3 105.67(14)
C5 C2 C3 107.23(9)
C4 C2 C3 107.90(10)
C5 C2 C1 101.55(13)
C4 C2 C1 114.60(12)
C3 C2 C1 117.31(13)
N1 C3 C2 111.08(9)
N1 C3 H3A 109.4
C2 C3 H3A 109.4
N1 C3 H3B 109.4
C2 C3 H3B 109.4
H3A C3 H3B 108.0
N2 C4 C2 111.05(9)
N2 C4 H4A 109.4
C2 C4 H4A 109.4
N2 C4 H4B 109.4
C2 C4 H4B 109.4
H4A C4 H4B 108.0
N3 C5 C2 111.25(9)
N3 C5 H5A 109.4
C2 C5 H5A 109.4
N3 C5 H5B 109.4
C2 C5 H5B 109.4
H5A C5 H5B 108.0
N1 C6 N2 112.80(9)
N1 C6 C7 113.52(9)
N2 C6 C7 110.98(9)
N1 C6 H6 106.3
N2 C6 H6 106.3
C7 C6 H6 106.3
N4 C7 C8 122.66(11)
N4 C7 C6 117.45(11)
C8 C7 C6 119.69(10)
C9 C8 C7 118.74(12)
C9 C8 H8 120.6
C7 C8 H8 120.6
N4 C11 C10 123.99(13)
N4 C11 H11 118.0
C10 C11 H11 118.0
C11 C10 C9 118.22(12)
C11 C10 H10 120.9
C9 C10 H10 120.9
C10 C9 C8 119.30(13)
C10 C9 H9 120.3
C8 C9 H9 120.3
N3 C12 N2 112.91(9)
N3 C12 C13 112.27(9)
N2 C12 C13 112.06(9)
N3 C12 H12 106.3
N2 C12 H12 106.3
C13 C12 H12 106.3
N5 C13 C14 122.52(11)
N5 C13 C12 117.03(10)
C14 C13 C12 120.26(11)
C15 C14 C13 118.86(12)
C15 C14 H14 120.6
C13 C14 H14 120.6
C16 C15 C14 118.99(12)
C16 C15 H15 120.5
C14 C15 H15 120.5
C17 C16 C15 118.56(12)
C17 C16 H16 120.7
C15 C16 H16 120.7
N5 C17 C16 123.56(13)
N5 C17 H17 118.2
C16 C17 H17 118.2
N3 C18 N1 112.99(9)
N3 C18 C19 112.70(9)
N1 C18 C19 112.72(9)
N3 C18 H18 105.9
N1 C18 H18 105.9
C19 C18 H18 105.9
N6 C19 C20 122.44(11)
N6 C19 C18 116.99(10)
C20 C19 C18 120.25(11)
C21 C20 C19 119.04(12)
C21 C20 H20 120.5
C19 C20 H20 120.5
C22 C21 C20 118.98(13)
C22 C21 H21 120.5
C20 C21 H21 120.5
C21 C22 C23 118.50(12)
C21 C22 H22 120.7
C23 C22 H22 120.7
N6 C23 C22 123.63(13)
N6 C23 H23 118.2
C22 C23 H23 118.2
C3 N1 C6 109.51(9)
C3 N1 C18 109.62(9)
C6 N1 C18 105.79(9)
C12 N2 C4 109.24(9)
C12 N2 C6 106.62(8)
C4 N2 C6 109.34(9)
C12 N3 C18 106.43(8)
C12 N3 C5 109.53(9)
C18 N3 C5 109.42(8)
C7 N4 C11 117.08(12)
C13 N5 C17 117.51(11)
C23 N6 C19 117.40(11)
C1 O1 H1O 109.5
C1A O1A H2O 109.5
H3O O2 H4O 104.0(16)

loop_
_geom_bond_atom_site_label_1
_geom_bond_atom_site_label_2
_geom_bond_distance
C1 O1 1.430(3)
C1 C2 1.559(3)
C1 H1A 0.9900
C1 H1B 0.9900
C1A O1A 1.412(3)
C1A C2 1.509(3)
C1A H1A1 0.9900
C1A H1A2 0.9900
C2 C5 1.5362(17)
C2 C4 1.5388(17)
C2 C3 1.5406(16)
C3 N1 1.4816(15)
C3 H3A 0.9900
C3 H3B 0.9900
C4 N2 1.4843(15)
C4 H4A 0.9900
C4 H4B 0.9900
C5 N3 1.4840(14)
C5 H5A 0.9900
C5 H5B 0.9900
C6 N1 1.4853(15)
C6 N2 1.4873(14)
C6 C7 1.5297(16)
C6 H6 1.0000
C7 N4 1.3453(16)
C7 C8 1.3958(17)
C8 C9 1.3854(18)
C8 H8 0.9500
C11 N4 1.3490(18)
C11 C10 1.380(2)
C11 H11 0.9500
C10 C9 1.382(2)
C10 H10 0.9500
C9 H9 0.9500
C12 N3 1.4749(15)
C12 N2 1.4822(14)
C12 C13 1.5277(15)
C12 H12 1.0000
C13 N5 1.3451(16)
C13 C14 1.3944(17)
C14 C15 1.3900(17)
C14 H14 0.9500
C15 C16 1.385(2)
C15 H15 0.9500
C16 C17 1.380(2)
C16 H16 0.9500
C17 N5 1.3494(16)
C17 H17 0.9500
C18 N3 1.4776(14)
C18 N1 1.4885(14)
C18 C19 1.5237(16)
C18 H18 1.0000
C19 N6 1.3488(16)
C19 C20 1.3925(17)
C20 C21 1.3925(18)
C20 H20 0.9500
C21 C22 1.380(2)
C21 H21 0.9500
C22 C23 1.386(2)
C22 H22 0.9500
C23 N6 1.3485(17)
C23 H23 0.9500
O1 H1O 0.8400
O1A H2O 0.8400
O2 H3O 0.891(18)
O2 H4O 0.89(2)

loop_
_geom_hbond_atom_site_label_D
_geom_hbond_atom_site_label_H
_geom_hbond_atom_site_label_A
_geom_hbond_distance_DH
_geom_hbond_distance_HA
_geom_hbond_distance_DA
_geom_hbond_angle_DHA
_geom_hbond_site_symmetry_A
O1 H1O O2 0.84 2.11 2.8672(18) 150.1 .
O1A H2O O2 0.84 1.93 2.733(2) 158.9 .
O2 H3O N6 0.891(18) 2.052(19) 2.9421(15) 177.5(17) 2_666
O2 H4O N5 0.89(2) 2.02(2) 2.9139(16) 172.8(16) 2_666
O2 H4O N3 0.89(2) 2.544(18) 3.0221(14) 114.1(13) 2_666

loop_
_geom_torsion_atom_site_label_1
_geom_torsion_atom_site_label_2
_geom_torsion_atom_site_label_3
_geom_torsion_atom_site_label_4
_geom_torsion
O1A C1A C2 C5 70.8(2)
O1A C1A C2 C4 -52.8(2)
O1A C1A C2 C3 -168.11(19)
O1A C1A C2 C1 60.7(5)
O1 C1 C2 C1A -12.9(4)
O1 C1 C2 C5 176.05(15)
O1 C1 C2 C4 60.6(2)
O1 C1 C2 C3 -67.5(2)
C1A C2 C3 N1 172.94(15)
C5 C2 C3 N1 -58.01(12)
C4 C2 C3 N1 57.43(12)
C1 C2 C3 N1 -171.34(14)
C1A C2 C4 N2 -171.38(15)
C5 C2 C4 N2 57.79(12)
C3 C2 C4 N2 -57.52(12)
C1 C2 C4 N2 169.78(14)
C1A C2 C5 N3 178.62(14)
C4 C2 C5 N3 -57.47(11)
C3 C2 C5 N3 58.28(12)
C1 C2 C5 N3 -178.10(12)
N1 C6 C7 N4 -28.38(15)
N2 C6 C7 N4 -156.66(11)
N1 C6 C7 C8 156.65(11)
N2 C6 C7 C8 28.37(15)
N4 C7 C8 C9 1.0(2)
C6 C7 C8 C9 175.70(11)
N4 C11 C10 C9 0.4(2)
C11 C10 C9 C8 0.1(2)
C7 C8 C9 C10 -0.7(2)
N3 C12 C13 N5 21.74(14)
N2 C12 C13 N5 150.05(10)
N3 C12 C13 C14 -163.15(10)
N2 C12 C13 C14 -34.84(14)
N5 C13 C14 C15 -0.24(18)
C12 C13 C14 C15 -175.07(10)
C13 C14 C15 C16 0.23(19)
C14 C15 C16 C17 -0.1(2)
C15 C16 C17 N5 0.0(2)
N3 C18 C19 N6 -22.79(14)
N1 C18 C19 N6 -152.15(10)
N3 C18 C19 C20 163.60(10)
N1 C18 C19 C20 34.24(15)
N6 C19 C20 C21 -0.75(19)
C18 C19 C20 C21 172.49(11)
C19 C20 C21 C22 0.9(2)
C20 C21 C22 C23 -0.4(2)
C21 C22 C23 N6 -0.4(2)
C2 C3 N1 C6 -57.85(12)
C2 C3 N1 C18 57.80(12)
N2 C6 N1 C3 58.53(12)
C7 C6 N1 C3 -68.81(12)
N2 C6 N1 C18 -59.52(11)
C7 C6 N1 C18 173.14(9)
N3 C18 N1 C3 -57.76(12)
C19 C18 N1 C3 71.44(11)
N3 C18 N1 C6 60.23(11)
C19 C18 N1 C6 -170.57(9)
N3 C12 N2 C4 58.69(11)
C13 C12 N2 C4 -69.29(11)
N3 C12 N2 C6 -59.36(11)
C13 C12 N2 C6 172.66(9)
C2 C4 N2 C12 -58.34(12)
C2 C4 N2 C6 57.99(12)
N1 C6 N2 C12 59.43(11)
C7 C6 N2 C12 -171.90(9)
N1 C6 N2 C4 -58.55(12)
C7 C6 N2 C4 70.12(12)
N2 C12 N3 C18 59.77(11)
C13 C12 N3 C18 -172.37(9)
N2 C12 N3 C5 -58.42(11)
C13 C12 N3 C5 69.44(11)
N1 C18 N3 C12 -60.45(11)
C19 C18 N3 C12 170.34(9)
N1 C18 N3 C5 57.82(12)
C19 C18 N3 C5 -71.40(11)
C2 C5 N3 C12 57.91(11)
C2 C5 N3 C18 -58.40(12)
C8 C7 N4 C11 -0.6(2)
C6 C7 N4 C11 -175.36(13)
C10 C11 N4 C7 -0.1(2)
C14 C13 N5 C17 0.14(17)
C12 C13 N5 C17 175.13(10)
C16 C17 N5 C13 -0.03(19)
C22 C23 N6 C19 0.63(19)
C20 C19 N6 C23 -0.03(18)
C18 C19 N6 C23 -173.48(10)
